data_7713341
loop_
_publ_author_name
'Guo, Li-Xiang'
'Gao, Yao'
'Zhang , Pei'
'Yang, Jianhui'
'Liu, Bin'

_publ_section_title
;
 A Family of Edge-sharing Bi-octahedral Diruthenium(III,III) Compounds
 Containing Ru-Ru Single Bond
;
_journal_name_full 'Dalton Transactions'
_journal_paper_doi 10.1039/D3DT01302B
_journal_year 2023
_chemical_formula_moiety 'C18 H24 F6 O10 Ru2'
_chemical_formula_sum 'C18 H24 F6 O10 Ru2'
_chemical_formula_weight 716.51
_space_group_crystal_system monoclinic
_space_group_IT_number 14
_space_group_name_Hall '-P 2ybc'
_space_group_name_H-M_alt 'P 1 21/c 1'
_atom_sites_solution_hydrogens difmap
_audit_creation_method SHELXL-2018/3
_audit_update_record
;
2023-06-21 deposited with the CCDC.	2023-06-30 downloaded from the CCDC.
;
_cell_angle_alpha 90
_cell_angle_beta 99.14(10)
_cell_angle_gamma 90
_cell_formula_units_Z 2
_cell_length_a 8.408(19)
_cell_length_b 17.66(4)
_cell_length_c 8.367(19)
_cell_measurement_reflns_used 8114
_cell_measurement_temperature 150(2)
_cell_measurement_theta_max 54.179
_cell_measurement_theta_min 4.615
_cell_volume 1227(5)
_computing_cell_refinement 'Bruker SAINT'
_computing_data_collection 'Bruker APEX2'
_computing_data_reduction 'Bruker SAINT'
_computing_molecular_graphics 'Bruker SHELXTL'
_computing_publication_material 'Bruker SHELXTL'
_computing_structure_refinement 'SHELXL-2018/3 (Sheldrick, 2018)'
_computing_structure_solution 'SHELXT 2014/5 (Sheldrick, 2014)'
_diffrn_ambient_temperature 150(2)
_diffrn_measured_fraction_theta_full 0.992
_diffrn_measured_fraction_theta_max 0.976
_diffrn_measurement_device_type 'Bruker D8 VENTURE'
_diffrn_measurement_method '\f and \w scans'
_diffrn_radiation_type GaK\a
_diffrn_radiation_wavelength 1.34138
_diffrn_reflns_av_R_equivalents 0.1381
_diffrn_reflns_av_unetI/netI 0.0937
_diffrn_reflns_Laue_measured_fraction_full 0.992
_diffrn_reflns_Laue_measured_fraction_max 0.976
_diffrn_reflns_limit_h_max 10
_diffrn_reflns_limit_h_min -9
_diffrn_reflns_limit_k_max 21
_diffrn_reflns_limit_k_min -14
_diffrn_reflns_limit_l_max 8
_diffrn_reflns_limit_l_min -9
_diffrn_reflns_number 11804
_diffrn_reflns_point_group_measured_fraction_full 0.992
_diffrn_reflns_point_group_measured_fraction_max 0.976
_diffrn_reflns_theta_full 53.594
_diffrn_reflns_theta_max 55.239
_diffrn_reflns_theta_min 4.356
_exptl_absorpt_coefficient_mu 7.340
_exptl_absorpt_correction_T_max 0.7508
_exptl_absorpt_correction_T_min 0.4490
_exptl_absorpt_correction_type multi-scan
_exptl_absorpt_process_details
;
 SADABS 2016/2: Krause, L., Herbst-Irmer, R., Sheldrick G.M. & Stalke D.,
 J. Appl. Cryst. 48 (2015) 3-10
;
_exptl_crystal_colour red-brown
_exptl_crystal_density_diffrn 1.940
_exptl_crystal_description block
_exptl_crystal_F_000 708
_exptl_crystal_size_max 0.350
_exptl_crystal_size_mid 0.300
_exptl_crystal_size_min 0.210
_refine_diff_density_max 1.692
_refine_diff_density_min -1.876
_refine_diff_density_rms 0.271
_refine_ls_extinction_method none
_refine_ls_goodness_of_fit_ref 1.068
_refine_ls_hydrogen_treatment constr
_refine_ls_matrix_type full
_refine_ls_number_parameters 163
_refine_ls_number_reflns 2313
_refine_ls_number_restraints 0
_refine_ls_restrained_S_all 1.068
_refine_ls_R_factor_all 0.1153
_refine_ls_R_factor_gt 0.0899
_refine_ls_shift/su_max 0.000
_refine_ls_shift/su_mean 0.000
_refine_ls_structure_factor_coef Fsqd
_refine_ls_weighting_details 'w=1/[\s^2^(Fo^2^)+(0.0807P)^2^+35.1177P] where P=(Fo^2^+2Fc^2^)/3'
_refine_ls_weighting_scheme calc
_refine_ls_wR_factor_gt 0.2169
_refine_ls_wR_factor_ref 0.2306
_reflns_Friedel_coverage 0.000
_reflns_number_gt 1838
_reflns_number_total 2313
_reflns_threshold_expression 'I > 2\s(I)'
_cod_data_source_file d3dt01302b2.cif
_cod_data_source_block 5tfacbing_0m_a
_cod_original_sg_symbol_H-M 'P 21/c'
_cod_database_code 7713341
_shelx_shelxl_version_number 2018/3
_shelx_space_group_comment
;
The symmetry employed for this shelxl refinement is uniquely defined
by the following loop, which should always be used as a source of
symmetry information in preference to the above space-group names.
They are only intended as comments.
;
_shelx_estimated_absorpt_t_min 0.183
_shelx_estimated_absorpt_t_max 0.308

loop_
_space_group_symop_operation_xyz
'x, y, z'
'-x, y+1/2, -z+1/2'
'-x, -y, -z'
'x, -y-1/2, z-1/2'

loop_
_atom_site_label
_atom_site_type_symbol
_atom_site_fract_x
_atom_site_fract_y
_atom_site_fract_z
_atom_site_U_iso_or_equiv
_atom_site_adp_type
_atom_site_occupancy
_atom_site_site_symmetry_order
_atom_site_calc_flag
_atom_site_refinement_flags_posn
_atom_site_refinement_flags_adp
_atom_site_refinement_flags_occupancy
_atom_site_disorder_assembly
_atom_site_disorder_group
Ru1 Ru 0.53374(10) 0.43654(6) 0.55409(12) 0.0249(4) Uani 1 1 d . . . . .
O1 O 0.3425(9) 0.4685(5) 0.3997(10) 0.0263(19) Uani 1 1 d . . . . .
O2 O 0.3640(9) 0.5843(5) 0.6505(10) 0.0230(18) Uani 1 1 d . . . . .
O3 O 0.4251(10) 0.4665(5) 0.7518(10) 0.0265(19) Uani 1 1 d . . . . .
O4 O 0.4197(9) 0.3362(5) 0.5385(10) 0.0277(19) Uani 1 1 d . . . . .
O5 O 0.7272(9) 0.3887(5) 0.6920(11) 0.029(2) Uani 1 1 d . . . . .
F1 F 1.0169(11) 0.3198(8) 0.7266(15) 0.088(4) Uani 1 1 d . . . . .
F2 F 0.9390(11) 0.3323(7) 0.9557(12) 0.072(3) Uani 1 1 d . . . . .
F3 F 0.9252(13) 0.2251(6) 0.8397(17) 0.088(4) Uani 1 1 d . . . . .
C1 C 0.1808(14) 0.4582(8) 0.4284(19) 0.037(3) Uani 1 1 d . . . . .
H1A H 0.107571 0.477813 0.338078 0.056 Uiso 1 1 d R U . . .
H1B H 0.160251 0.405283 0.441017 0.056 Uiso 1 1 d R U . . .
H1C H 0.165701 0.484793 0.525007 0.056 Uiso 1 1 d R U . . .
C2 C 0.3666(14) 0.5340(8) 0.7561(16) 0.030(3) Uani 1 1 d . . . . .
C3 C 0.2925(18) 0.5528(8) 0.9025(17) 0.039(3) Uani 1 1 d . . . . .
H3A H 0.212637 0.591326 0.873111 0.046 Uiso 1 1 d R U . . .
H3B H 0.374717 0.573906 0.982901 0.046 Uiso 1 1 d R U . . .
C4 C 0.2146(16) 0.4877(9) 0.9759(19) 0.045(4) Uani 1 1 d . . . . .
H4A H 0.170843 0.505305 1.068389 0.067 Uiso 1 1 d R U . . .
H4B H 0.129823 0.467006 0.897790 0.067 Uiso 1 1 d R U . . .
H4C H 0.293913 0.449366 1.008941 0.067 Uiso 1 1 d R U . . .
C5 C 0.9042(15) 0.2983(7) 0.8177(16) 0.030(3) Uani 1 1 d . . . . .
C6 C 0.7370(13) 0.3198(8) 0.7287(14) 0.025(3) Uani 1 1 d . . . . .
C7 C 0.6188(16) 0.2644(9) 0.6988(17) 0.036(3) Uani 1 1 d . . . . .
H7A H 0.644818 0.214444 0.740004 0.044 Uiso 1 1 d R U . . .
C8 C 0.4664(15) 0.2767(7) 0.6128(16) 0.029(3) Uani 1 1 d . . . . .
C9 C 0.3513(17) 0.2104(9) 0.589(2) 0.045(4) Uani 1 1 d . . . . .
H9A H 0.250324 0.226664 0.528416 0.068 Uiso 1 1 d R U . . .
H9B H 0.396574 0.171464 0.529886 0.068 Uiso 1 1 d R U . . .
H9C H 0.334094 0.190964 0.691856 0.068 Uiso 1 1 d R U . . .

loop_
_atom_site_aniso_label
_atom_site_aniso_U_11
_atom_site_aniso_U_22
_atom_site_aniso_U_33
_atom_site_aniso_U_23
_atom_site_aniso_U_13
_atom_site_aniso_U_12
Ru1 0.0162(5) 0.0269(6) 0.0318(6) -0.0004(5) 0.0041(3) 0.0020(4)
O1 0.011(4) 0.046(5) 0.023(4) 0.003(4) 0.005(3) -0.010(3)
O2 0.025(4) 0.022(4) 0.026(4) 0.007(4) 0.014(3) -0.001(3)
O3 0.028(4) 0.030(5) 0.025(5) -0.002(4) 0.013(4) 0.000(4)
O4 0.021(4) 0.034(5) 0.026(5) 0.005(4) -0.001(3) -0.007(4)
O5 0.014(4) 0.027(5) 0.047(6) 0.004(4) 0.012(4) 0.002(3)
F1 0.035(5) 0.138(12) 0.098(9) 0.034(8) 0.033(5) 0.026(6)
F2 0.043(5) 0.109(10) 0.062(7) -0.019(6) 0.001(5) 0.025(5)
F3 0.056(6) 0.053(7) 0.143(12) 0.002(7) -0.023(7) 0.008(5)
C1 0.014(6) 0.041(8) 0.061(10) -0.002(7) 0.019(6) -0.004(5)
C2 0.018(6) 0.037(8) 0.038(8) -0.010(6) 0.012(5) -0.003(5)
C3 0.046(8) 0.037(9) 0.037(8) -0.008(6) 0.016(6) 0.011(6)
C4 0.027(7) 0.061(11) 0.054(9) -0.002(8) 0.028(7) -0.005(7)
C5 0.030(7) 0.027(7) 0.031(7) -0.007(6) 0.001(5) 0.009(5)
C6 0.012(5) 0.039(8) 0.025(6) -0.006(6) 0.005(5) 0.003(5)
C7 0.031(7) 0.042(9) 0.035(8) 0.000(6) 0.000(6) 0.006(6)
C8 0.036(7) 0.019(7) 0.033(7) 0.004(6) 0.008(6) -0.004(5)
C9 0.029(7) 0.048(10) 0.060(10) 0.004(8) 0.009(7) -0.008(6)

loop_
_atom_type_symbol
_atom_type_description
_atom_type_scat_dispersion_real
_atom_type_scat_dispersion_imag
_atom_type_scat_source
C C 0.0137 0.0067 'International Tables Vol C Tables 4.2.6.8 and 6.1.1.4'
H H 0.0000 0.0000 'International Tables Vol C Tables 4.2.6.8 and 6.1.1.4'
F F 0.0583 0.0400 'International Tables Vol C Tables 4.2.6.8 and 6.1.1.4'
O O 0.0389 0.0241 'International Tables Vol C Tables 4.2.6.8 and 6.1.1.4'
Ru Ru -0.0760 2.5955 'International Tables Vol C Tables 4.2.6.8 and 6.1.1.4'

loop_
_geom_angle_atom_site_label_1
_geom_angle_atom_site_label_2
_geom_angle_atom_site_label_3
_geom_angle
_geom_angle_site_symmetry_1
_geom_angle_site_symmetry_3
_geom_angle_publ_flag
O1 Ru1 O1 103.5(3) . 3_666 ?
O1 Ru1 O4 83.1(4) . . ?
O1 Ru1 O4 172.2(3) 3_666 . ?
O1 Ru1 O5 171.1(4) . . ?
O1 Ru1 O5 83.8(4) 3_666 . ?
O4 Ru1 O5 90.0(4) . . ?
O1 Ru1 O2 84.9(4) . 3_666 ?
O1 Ru1 O2 92.1(3) 3_666 3_666 ?
O4 Ru1 O2 92.6(3) . 3_666 ?
O5 Ru1 O2 89.7(4) . 3_666 ?
O1 Ru1 O3 91.9(4) . . ?
O1 Ru1 O3 85.0(3) 3_666 . ?
O4 Ru1 O3 90.6(4) . . ?
O5 Ru1 O3 93.9(4) . . ?
O2 Ru1 O3 175.1(3) 3_666 . ?
O1 Ru1 Ru1 51.7(3) . 3_666 ?
O1 Ru1 Ru1 51.7(3) 3_666 3_666 ?
O4 Ru1 Ru1 134.7(3) . 3_666 ?
O5 Ru1 Ru1 135.3(2) . 3_666 ?
O2 Ru1 Ru1 87.7(2) 3_666 3_666 ?
O3 Ru1 Ru1 87.5(3) . 3_666 ?
C1 O1 Ru1 123.4(8) . . ?
C1 O1 Ru1 124.0(8) . 3_666 ?
Ru1 O1 Ru1 76.5(3) . 3_666 ?
C2 O2 Ru1 119.8(8) . 3_666 ?
C2 O3 Ru1 118.3(8) . . ?
C8 O4 Ru1 126.8(8) . . ?
C6 O5 Ru1 124.1(8) . . ?
O1 C1 H1A 109.2 . . ?
O1 C1 H1B 109.6 . . ?
H1A C1 H1B 109.5 . . ?
O1 C1 H1C 109.6 . . ?
H1A C1 H1C 109.5 . . ?
H1B C1 H1C 109.5 . . ?
O2 C2 O3 126.8(11) . . ?
O2 C2 C3 117.3(12) . . ?
O3 C2 C3 115.9(12) . . ?
C2 C3 C4 115.5(12) . . ?
C2 C3 H3A 108.2 . . ?
C4 C3 H3A 108.3 . . ?
C2 C3 H3B 108.2 . . ?
C4 C3 H3B 108.8 . . ?
H3A C3 H3B 107.5 . . ?
C3 C4 H4A 109.3 . . ?
C3 C4 H4B 109.8 . . ?
H4A C4 H4B 109.5 . . ?
C3 C4 H4C 109.3 . . ?
H4A C4 H4C 109.5 . . ?
H4B C4 H4C 109.5 . . ?
F2 C5 F3 108.9(13) . . ?
F2 C5 F1 107.0(13) . . ?
F3 C5 F1 105.3(12) . . ?
F2 C5 C6 112.3(10) . . ?
F3 C5 C6 113.9(11) . . ?
F1 C5 C6 109.0(11) . . ?
O5 C6 C7 128.4(12) . . ?
O5 C6 C5 112.3(11) . . ?
C7 C6 C5 119.3(12) . . ?
C8 C7 C6 124.1(14) . . ?
C8 C7 H7A 118.0 . . ?
C6 C7 H7A 117.9 . . ?
O4 C8 C7 125.5(12) . . ?
O4 C8 C9 116.1(12) . . ?
C7 C8 C9 117.9(13) . . ?
C8 C9 H9A 109.4 . . ?
C8 C9 H9B 109.0 . . ?
H9A C9 H9B 109.5 . . ?
C8 C9 H9C 110.0 . . ?
H9A C9 H9C 109.5 . . ?
H9B C9 H9C 109.5 . . ?

loop_
_geom_bond_atom_site_label_1
_geom_bond_atom_site_label_2
_geom_bond_distance
_geom_bond_site_symmetry_2
_geom_bond_publ_flag
Ru1 O1 1.978(9) . ?
Ru1 O1 1.978(9) 3_666 ?
Ru1 O4 2.010(9) . ?
Ru1 O5 2.024(9) . ?
Ru1 O2 2.067(9) 3_666 ?
Ru1 O3 2.081(9) . ?
Ru1 Ru1 2.450(5) 3_666 ?
O1 C1 1.430(13) . ?
O2 C2 1.250(16) . ?
O3 C2 1.292(16) . ?
O4 C8 1.251(15) . ?
O5 C6 1.254(16) . ?
F1 C5 1.361(16) . ?
F2 C5 1.293(16) . ?
F3 C5 1.313(17) . ?
C1 H1A 0.9600 . ?
C1 H1B 0.9599 . ?
C1 H1C 0.9600 . ?
C2 C3 1.497(17) . ?
C3 C4 1.50(2) . ?
C3 H3A 0.9600 . ?
C3 H3B 0.9600 . ?
C4 H4A 0.9600 . ?
C4 H4B 0.9600 . ?
C4 H4C 0.9600 . ?
C5 C6 1.530(17) . ?
C6 C7 1.388(19) . ?
C7 C8 1.384(18) . ?
C7 H7A 0.9601 . ?
C8 C9 1.512(18) . ?
C9 H9A 0.9600 . ?
C9 H9B 0.9600 . ?
C9 H9C 0.9599 . ?
